data_4339603
loop_
_publ_author_name
'Wampler, Keith M.'
'Schrock, Richard R.'

_publ_section_title
;
 Tris(pyrrolyl-alpha-methyl)amines that sterically protect a trigonal
 metal site.
;
_journal_issue 21
_journal_name_full 'Inorganic chemistry'
_journal_page_first 8463
_journal_page_last 8465
_journal_paper_doi 10.1021/ic701472y
_journal_volume 46
_journal_year 2007
_chemical_formula_sum 'C65 H93 Cl Mo N4'
_chemical_formula_weight 1061.82
_chemical_name_systematic
; 
 ? 
;
_space_group_IT_number 14
_symmetry_space_group_name_Hall '-P 2yn'
_symmetry_space_group_name_H-M 'P 1 21/n 1'
_atom_sites_solution_hydrogens geom
_atom_sites_solution_primary direct
_atom_sites_solution_secondary difmap
_audit_creation_method SHELXL-97
_cell_angle_alpha 90.00
_cell_angle_beta 101.944(7)
_cell_angle_gamma 90.00
_cell_formula_units_Z 4
_cell_length_a 10.310(4)
_cell_length_b 26.706(10)
_cell_length_c 22.293(8)
_cell_measurement_temperature 90(2)
_cell_volume 6005(4)
_computing_structure_refinement 'SHELXL-97 (Sheldrick, 1997)'
_computing_structure_solution 'SHELXS-97 (Sheldrick, 1990)'
_diffrn_ambient_temperature 90(2)
_diffrn_measured_fraction_theta_full 1.000
_diffrn_measured_fraction_theta_max 1.000
_diffrn_radiation_monochromator graphite
_diffrn_radiation_source 'fine-focus sealed tube'
_diffrn_radiation_type MoK\a
_diffrn_radiation_wavelength 0.71073
_diffrn_reflns_av_R_equivalents 0.1233
_diffrn_reflns_av_sigmaI/netI 0.0660
_diffrn_reflns_limit_h_max 12
_diffrn_reflns_limit_h_min -12
_diffrn_reflns_limit_k_max 31
_diffrn_reflns_limit_k_min -31
_diffrn_reflns_limit_l_max 26
_diffrn_reflns_limit_l_min -26
_diffrn_reflns_number 89018
_diffrn_reflns_theta_full 24.71
_diffrn_reflns_theta_max 24.71
_diffrn_reflns_theta_min 1.53
_exptl_absorpt_coefficient_mu 0.304
_exptl_absorpt_correction_T_max 0.9850
_exptl_absorpt_correction_T_min 0.9417
_exptl_crystal_density_diffrn 1.175
_exptl_crystal_density_method 'not measured'
_exptl_crystal_F_000 2280
_exptl_crystal_size_max 0.20
_exptl_crystal_size_mid 0.05
_exptl_crystal_size_min 0.05
_refine_diff_density_max 1.104
_refine_diff_density_min -0.576
_refine_diff_density_rms 0.085
_refine_ls_extinction_method none
_refine_ls_goodness_of_fit_ref 1.060
_refine_ls_hydrogen_treatment mixed
_refine_ls_matrix_type full
_refine_ls_number_parameters 646
_refine_ls_number_reflns 10235
_refine_ls_number_restraints 0
_refine_ls_restrained_S_all 1.060
_refine_ls_R_factor_all 0.0801
_refine_ls_R_factor_gt 0.0513
_refine_ls_shift/su_max 0.002
_refine_ls_shift/su_mean 0.000
_refine_ls_structure_factor_coef Fsqd
_refine_ls_weighting_details 'calc w=1/[\s^2^(Fo^2^)+(0.0526P)^2^+8.4035P] where P=(Fo^2^+2Fc^2^)/3'
_refine_ls_weighting_scheme calc
_refine_ls_wR_factor_gt 0.1178
_refine_ls_wR_factor_ref 0.1315
_reflns_number_gt 7510
_reflns_number_total 10235
_reflns_threshold_expression >2sigma(I)
_cod_data_source_file ic701472y-file003.cif
_cod_data_source_block 07047
_cod_database_code 4339603

loop_
_symmetry_equiv_pos_as_xyz
'x, y, z'
'-x+1/2, y+1/2, -z+1/2'
'-x, -y, -z'
'x-1/2, -y-1/2, z-1/2'

loop_
_atom_site_label
_atom_site_type_symbol
_atom_site_fract_x
_atom_site_fract_y
_atom_site_fract_z
_atom_site_U_iso_or_equiv
_atom_site_adp_type
_atom_site_occupancy
_atom_site_symmetry_multiplicity
_atom_site_calc_flag
_atom_site_refinement_flags
Mo1 Mo 0.42977(3) 0.173327(12) 0.833884(14) 0.01368(10) Uani 1 1 d .
Cl1 Cl 0.65496(8) 0.17554(4) 0.83688(4) 0.0188(2) Uani 1 1 d .
N4 N 0.2140(3) 0.17090(12) 0.83105(13) 0.0184(7) Uani 1 1 d .
C1 C 0.1482(4) 0.16796(15) 0.76481(17) 0.0226(9) Uani 1 1 d .
H1A H 0.1521 0.1333 0.7496 0.027 Uiso 1 1 calc R
H1B H 0.0540 0.1780 0.7591 0.027 Uiso 1 1 calc R
N1 N 0.3542(3) 0.21134(12) 0.75712(14) 0.0191(7) Uani 1 1 d .
C11 C 0.2199(4) 0.20245(15) 0.73056(17) 0.0209(9) Uani 1 1 d .
C12 C 0.1859(4) 0.22881(16) 0.67750(18) 0.0261(9) Uani 1 1 d .
H12A H 0.1014 0.2292 0.6505 0.031 Uiso 1 1 calc R
C13 C 0.3009(4) 0.25576(15) 0.66990(17) 0.0229(9) Uani 1 1 d .
H13A H 0.3069 0.2771 0.6365 0.027 Uiso 1 1 calc R
C14 C 0.4009(4) 0.24563(14) 0.71881(17) 0.0201(8) Uani 1 1 d .
C141 C 0.5278(4) 0.27323(14) 0.73853(16) 0.0184(8) Uani 1 1 d .
C146 C 0.5262(4) 0.31652(14) 0.77561(17) 0.0193(8) Uani 1 1 d .
C142 C 0.6458(4) 0.25934(14) 0.72046(16) 0.0191(8) Uani 1 1 d .
C145 C 0.6413(4) 0.34398(15) 0.79194(18) 0.0222(9) Uani 1 1 d .
H14A H 0.6402 0.3728 0.8168 0.027 Uiso 1 1 calc R
C143 C 0.7585(4) 0.28932(15) 0.73736(17) 0.0230(9) Uani 1 1 d .
H14B H 0.8368 0.2806 0.7236 0.028 Uiso 1 1 calc R
C144 C 0.7589(4) 0.33198(14) 0.77413(17) 0.0191(8) Uani 1 1 d .
C147 C 0.6468(4) 0.21305(14) 0.67984(17) 0.0210(9) Uani 1 1 d .
H14C H 0.5769 0.1897 0.6882 0.025 Uiso 1 1 calc R
C148 C 0.6107(4) 0.22707(17) 0.61173(19) 0.0344(11) Uani 1 1 d .
H14D H 0.5246 0.2441 0.6030 0.052 Uiso 1 1 calc R
H14E H 0.6058 0.1967 0.5868 0.052 Uiso 1 1 calc R
H14F H 0.6787 0.2495 0.6019 0.052 Uiso 1 1 calc R
C149 C 0.7781(4) 0.18490(16) 0.6933(2) 0.0291(10) Uani 1 1 d .
H14G H 0.8030 0.1776 0.7373 0.044 Uiso 1 1 calc R
H14H H 0.8470 0.2055 0.6812 0.044 Uiso 1 1 calc R
H14I H 0.7689 0.1535 0.6702 0.044 Uiso 1 1 calc R
C150 C 0.8780(4) 0.36565(15) 0.79228(19) 0.0240(9) Uani 1 1 d .
H15A H 0.8723 0.3809 0.8326 0.029 Uiso 1 1 calc R
C151 C 1.0109(4) 0.33819(17) 0.8018(2) 0.0367(11) Uani 1 1 d .
H15B H 1.0098 0.3097 0.8294 0.055 Uiso 1 1 calc R
H15C H 1.0824 0.3612 0.8199 0.055 Uiso 1 1 calc R
H15D H 1.0256 0.3261 0.7622 0.055 Uiso 1 1 calc R
C152 C 0.8750(4) 0.40890(16) 0.74704(19) 0.0298(10) Uani 1 1 d .
H15E H 0.7938 0.4285 0.7451 0.045 Uiso 1 1 calc R
H15F H 0.8768 0.3955 0.7063 0.045 Uiso 1 1 calc R
H15G H 0.9523 0.4305 0.7608 0.045 Uiso 1 1 calc R
C153 C 0.3995(4) 0.33391(15) 0.79407(18) 0.0227(9) Uani 1 1 d .
H15H H 0.3337 0.3060 0.7850 0.027 Uiso 1 1 calc R
C154 C 0.3412(4) 0.37909(16) 0.75567(19) 0.0291(10) Uani 1 1 d .
H15I H 0.3191 0.3696 0.7123 0.044 Uiso 1 1 calc R
H15J H 0.4063 0.4063 0.7614 0.044 Uiso 1 1 calc R
H15K H 0.2608 0.3903 0.7687 0.044 Uiso 1 1 calc R
C155 C 0.4213(4) 0.34548(16) 0.86323(18) 0.0277(10) Uani 1 1 d .
H15L H 0.4592 0.3161 0.8867 0.042 Uiso 1 1 calc R
H15M H 0.3362 0.3539 0.8738 0.042 Uiso 1 1 calc R
H15N H 0.4822 0.3739 0.8731 0.042 Uiso 1 1 calc R
C2 C 0.1899(4) 0.12529(14) 0.86553(19) 0.0243(9) Uani 1 1 d .
H2A H 0.2137 0.1317 0.9102 0.029 Uiso 1 1 calc R
H2B H 0.0951 0.1158 0.8547 0.029 Uiso 1 1 calc R
N2 N 0.3896(3) 0.09966(12) 0.82965(14) 0.0197(7) Uani 1 1 d .
C21 C 0.2735(4) 0.08440(15) 0.84869(18) 0.0216(9) Uani 1 1 d .
C22 C 0.2643(4) 0.03382(15) 0.84681(19) 0.0251(9) Uani 1 1 d .
H22A H 0.1961 0.0142 0.8579 0.030 Uiso 1 1 calc R
C23 C 0.3763(4) 0.01556(15) 0.82502(18) 0.0249(9) Uani 1 1 d .
H23A H 0.3959 -0.0187 0.8195 0.030 Uiso 1 1 calc R
C24 C 0.4508(4) 0.05534(14) 0.81338(17) 0.0202(8) Uani 1 1 d .
C241 C 0.5565(4) 0.05539(14) 0.77700(17) 0.0195(8) Uani 1 1 d .
C242 C 0.6910(4) 0.04929(14) 0.80489(17) 0.0203(9) Uani 1 1 d .
C243 C 0.7827(4) 0.04408(14) 0.76765(18) 0.0222(9) Uani 1 1 d .
H24A H 0.8736 0.0399 0.7863 0.027 Uiso 1 1 calc R
C244 C 0.7455(4) 0.04481(14) 0.70313(17) 0.0202(8) Uani 1 1 d .
C245 C 0.6125(4) 0.05166(15) 0.67766(18) 0.0241(9) Uani 1 1 d .
H24B H 0.5858 0.0526 0.6343 0.029 Uiso 1 1 calc R
C246 C 0.5160(4) 0.05719(14) 0.71256(18) 0.0209(9) Uani 1 1 d .
C247 C 0.7336(4) 0.04832(15) 0.87489(17) 0.0216(9) Uani 1 1 d .
H24C H 0.6686 0.0687 0.8921 0.026 Uiso 1 1 calc R
C248 C 0.7296(5) -0.00507(16) 0.89862(19) 0.0337(11) Uani 1 1 d .
H24D H 0.6396 -0.0185 0.8859 0.051 Uiso 1 1 calc R
H24E H 0.7552 -0.0051 0.9435 0.051 Uiso 1 1 calc R
H24F H 0.7915 -0.0260 0.8817 0.051 Uiso 1 1 calc R
C249 C 0.8714(4) 0.07065(16) 0.89799(19) 0.0272(10) Uani 1 1 d .
H24G H 0.8764 0.1036 0.8792 0.041 Uiso 1 1 calc R
H24H H 0.9384 0.0484 0.8869 0.041 Uiso 1 1 calc R
H24I H 0.8878 0.0743 0.9427 0.041 Uiso 1 1 calc R
C250 C 0.8454(4) 0.03582(15) 0.66284(19) 0.0261(9) Uani 1 1 d .
H25A H 0.8068 0.0503 0.6216 0.031 Uiso 1 1 calc R
C251 C 0.9771(4) 0.06123(18) 0.6855(2) 0.0329(11) Uani 1 1 d .
H25B H 1.0333 0.0566 0.6555 0.049 Uiso 1 1 calc R
H25C H 1.0207 0.0465 0.7248 0.049 Uiso 1 1 calc R
H25D H 0.9629 0.0971 0.6910 0.049 Uiso 1 1 calc R
C252 C 0.8631(5) -0.01958(18) 0.6539(2) 0.0478(14) Uani 1 1 d .
H25E H 0.9254 -0.0248 0.6268 0.072 Uiso 1 1 calc R
H25F H 0.7773 -0.0346 0.6356 0.072 Uiso 1 1 calc R
H25G H 0.8980 -0.0353 0.6937 0.072 Uiso 1 1 calc R
C253 C 0.3714(4) 0.06238(15) 0.68038(18) 0.0253(9) Uani 1 1 d .
H25H H 0.3183 0.0678 0.7126 0.030 Uiso 1 1 calc R
C254 C 0.3495(4) 0.10792(16) 0.6373(2) 0.0327(10) Uani 1 1 d .
H25I H 0.3829 0.1381 0.6603 0.049 Uiso 1 1 calc R
H25J H 0.2546 0.1118 0.6201 0.049 Uiso 1 1 calc R
H25K H 0.3971 0.1029 0.6040 0.049 Uiso 1 1 calc R
C255 C 0.3213(4) 0.01393(17) 0.6458(2) 0.0376(11) Uani 1 1 d .
H25L H 0.3298 -0.0140 0.6749 0.056 Uiso 1 1 calc R
H25M H 0.3741 0.0070 0.6149 0.056 Uiso 1 1 calc R
H25N H 0.2280 0.0180 0.6256 0.056 Uiso 1 1 calc R
C3 C 0.1801(4) 0.21747(14) 0.86035(17) 0.0204(8) Uani 1 1 d .
H3A H 0.0942 0.2136 0.8731 0.025 Uiso 1 1 calc R
H3B H 0.1730 0.2458 0.8312 0.025 Uiso 1 1 calc R
N3 N 0.4135(3) 0.20707(12) 0.91252(14) 0.0197(7) Uani 1 1 d .
C31 C 0.2881(4) 0.22697(15) 0.91485(17) 0.0213(9) Uani 1 1 d .
C32 C 0.2946(4) 0.25072(14) 0.96950(18) 0.0227(9) Uani 1 1 d .
H32A H 0.2241 0.2676 0.9825 0.027 Uiso 1 1 calc R
C33 C 0.4273(4) 0.24548(14) 1.00337(18) 0.0219(9) Uani 1 1 d .
H33A H 0.4604 0.2585 1.0433 0.026 Uiso 1 1 calc R
C34 C 0.4990(4) 0.21878(14) 0.96936(17) 0.0193(8) Uani 1 1 d .
C341 C 0.6302(4) 0.19399(14) 0.98973(16) 0.0184(8) Uani 1 1 d .
C342 C 0.7492(4) 0.21707(14) 0.98431(16) 0.0195(8) Uani 1 1 d .
C343 C 0.8689(4) 0.19232(15) 1.00614(17) 0.0216(9) Uani 1 1 d .
H34A H 0.9496 0.2081 1.0026 0.026 Uiso 1 1 calc R
C344 C 0.8729(4) 0.14465(15) 1.03316(16) 0.0212(9) Uani 1 1 d .
C345 C 0.7539(4) 0.12347(15) 1.03830(17) 0.0235(9) Uani 1 1 d .
H34B H 0.7552 0.0916 1.0573 0.028 Uiso 1 1 calc R
C346 C 0.6319(4) 0.14629(14) 1.01720(16) 0.0186(8) Uani 1 1 d .
C347 C 0.7471(4) 0.26932(14) 0.95552(18) 0.0215(9) Uani 1 1 d .
H34C H 0.6639 0.2721 0.9234 0.026 Uiso 1 1 calc R
C348 C 0.8636(4) 0.27891(16) 0.92466(19) 0.0286(10) Uani 1 1 d .
H34D H 0.8687 0.2520 0.8954 0.043 Uiso 1 1 calc R
H34E H 0.9460 0.2799 0.9558 0.043 Uiso 1 1 calc R
H34F H 0.8509 0.3110 0.9030 0.043 Uiso 1 1 calc R
C349 C 0.7426(4) 0.30991(15) 1.0040(2) 0.0314(10) Uani 1 1 d .
H34G H 0.6660 0.3041 1.0228 0.047 Uiso 1 1 calc R
H34H H 0.7349 0.3429 0.9845 0.047 Uiso 1 1 calc R
H34I H 0.8241 0.3085 1.0357 0.047 Uiso 1 1 calc R
C350 C 1.0024(4) 0.11758(17) 1.05831(19) 0.0286(10) Uani 1 1 d .
H35A H 0.9855 0.0812 1.0491 0.034 Uiso 1 1 calc R
C351 C 1.1162(4) 0.13268(17) 1.0281(2) 0.0318(10) Uani 1 1 d .
H35B H 1.1907 0.1096 1.0409 0.048 Uiso 1 1 calc R
H35C H 1.1446 0.1668 1.0405 0.048 Uiso 1 1 calc R
H35D H 1.0866 0.1313 0.9834 0.048 Uiso 1 1 calc R
C352 C 1.0418(5) 0.12199(19) 1.12735(19) 0.0390(12) Uani 1 1 d .
H35E H 1.1264 0.1048 1.1419 0.059 Uiso 1 1 calc R
H35F H 0.9733 0.1066 1.1460 0.059 Uiso 1 1 calc R
H35G H 1.0511 0.1574 1.1389 0.059 Uiso 1 1 calc R
C353 C 0.5063(4) 0.12109(15) 1.02690(18) 0.0237(9) Uani 1 1 d .
H35H H 0.4294 0.1404 1.0032 0.028 Uiso 1 1 calc R
C354 C 0.4998(4) 0.12419(17) 1.09521(18) 0.0305(10) Uani 1 1 d .
H35I H 0.5000 0.1594 1.1076 0.046 Uiso 1 1 calc R
H35J H 0.5769 0.1071 1.1199 0.046 Uiso 1 1 calc R
H35K H 0.4184 0.1080 1.1016 0.046 Uiso 1 1 calc R
C355 C 0.4941(4) 0.06734(9) 1.00336(10) 0.0302(10) Uani 1 1 d .
H35L H 0.4981 0.0669 0.9598 0.045 Uiso 1 1 calc R
H35M H 0.4093 0.0532 1.0085 0.045 Uiso 1 1 calc R
H35N H 0.5671 0.0473 1.0266 0.045 Uiso 1 1 calc R
C1S C 0.0112(3) 0.92419(9) 0.48766(11) 0.077(2) Uani 1 1 d R
H1S1 H 0.0099 0.9330 0.5302 0.115 Uiso 1 1 d R
H1S2 H -0.0682 0.9048 0.4703 0.115 Uiso 1 1 d R
H1S3 H 0.0129 0.9548 0.4636 0.115 Uiso 1 1 d R
C2S C 0.1344(3) 0.89295(9) 0.48583(10) 0.071(2) Uani 1 1 d R
H2S1 H 0.1317 0.8617 0.5094 0.085 Uiso 1 1 calc R
H2S2 H 0.1348 0.8837 0.4429 0.085 Uiso 1 1 calc R
C3S C 0.2594(3) 0.92133(9) 0.51245(10) 0.0618(17) Uani 1 1 d R
H3S1 H 0.2580 0.9536 0.4905 0.074 Uiso 1 1 calc R
H3S2 H 0.2597 0.9290 0.5559 0.074 Uiso 1 1 calc R
C4S C 0.3840(3) 0.89470(9) 0.50932(10) 0.080(2) Uani 1 1 d R
H4S1 H 0.3814 0.8852 0.4661 0.096 Uiso 1 1 calc R
H4S2 H 0.3881 0.8634 0.5334 0.096 Uiso 1 1 calc R
C5S C 0.5110(3) 0.92484(9) 0.53305(11) 0.0725(19) Uani 1 1 d R
H5S1 H 0.5145 0.9534 0.5059 0.109 Uiso 1 1 calc R
H5S2 H 0.5884 0.9034 0.5339 0.109 Uiso 1 1 calc R
H5S3 H 0.5111 0.9370 0.5746 0.109 Uiso 1 1 calc R

loop_
_atom_site_aniso_label
_atom_site_aniso_U_11
_atom_site_aniso_U_22
_atom_site_aniso_U_33
_atom_site_aniso_U_23
_atom_site_aniso_U_13
_atom_site_aniso_U_12
Mo1 0.01216(17) 0.01620(17) 0.01349(16) -0.00017(14) 0.00452(11) -0.00062(14)
Cl1 0.0141(4) 0.0228(5) 0.0205(5) 0.0007(4) 0.0056(4) 0.0001(4)
N4 0.0225(17) 0.0200(17) 0.0135(15) -0.0002(13) 0.0057(13) -0.0026(14)
C1 0.0149(19) 0.030(2) 0.022(2) -0.0026(18) 0.0012(16) -0.0012(17)
N1 0.0154(16) 0.0208(18) 0.0204(17) -0.0014(13) 0.0018(13) 0.0014(14)
C11 0.014(2) 0.028(2) 0.022(2) -0.0030(17) 0.0043(16) -0.0013(17)
C12 0.019(2) 0.038(3) 0.019(2) -0.0027(18) -0.0024(16) 0.0022(18)
C13 0.026(2) 0.027(2) 0.016(2) 0.0011(17) 0.0059(17) 0.0008(18)
C14 0.020(2) 0.022(2) 0.020(2) 0.0004(16) 0.0070(16) 0.0019(17)
C141 0.018(2) 0.019(2) 0.0181(19) 0.0059(16) 0.0041(16) 0.0022(16)
C146 0.020(2) 0.019(2) 0.019(2) 0.0047(15) 0.0046(16) 0.0015(16)
C142 0.020(2) 0.021(2) 0.0167(19) 0.0053(16) 0.0035(16) 0.0018(16)
C145 0.026(2) 0.018(2) 0.024(2) 0.0001(16) 0.0086(17) -0.0005(17)
C143 0.016(2) 0.031(2) 0.023(2) 0.0032(18) 0.0071(16) 0.0033(17)
C144 0.020(2) 0.019(2) 0.0180(19) 0.0066(16) 0.0049(15) 0.0011(16)
C147 0.019(2) 0.023(2) 0.021(2) 0.0015(17) 0.0061(16) 0.0023(17)
C148 0.038(3) 0.039(3) 0.026(2) -0.003(2) 0.005(2) 0.011(2)
C149 0.026(2) 0.030(3) 0.033(2) -0.0019(19) 0.0110(19) 0.0016(18)
C150 0.021(2) 0.023(2) 0.029(2) 0.0013(18) 0.0067(17) 0.0001(17)
C151 0.020(2) 0.035(3) 0.055(3) 0.002(2) 0.008(2) -0.0028(19)
C152 0.028(2) 0.030(2) 0.032(2) 0.0050(19) 0.0073(19) -0.0092(19)
C153 0.019(2) 0.025(2) 0.027(2) -0.0017(17) 0.0101(17) -0.0011(17)
C154 0.021(2) 0.034(3) 0.034(2) 0.004(2) 0.0094(19) 0.0081(19)
C155 0.026(2) 0.033(2) 0.026(2) -0.0020(19) 0.0102(18) 0.0044(19)
C2 0.022(2) 0.024(2) 0.029(2) 0.0003(18) 0.0116(18) -0.0072(17)
N2 0.0143(17) 0.0224(18) 0.0231(17) 0.0018(14) 0.0053(14) -0.0016(13)
C21 0.015(2) 0.025(2) 0.026(2) 0.0020(17) 0.0075(16) -0.0029(17)
C22 0.022(2) 0.022(2) 0.035(2) 0.0018(18) 0.0129(18) -0.0064(17)
C23 0.025(2) 0.020(2) 0.031(2) -0.0016(18) 0.0082(18) -0.0004(18)
C24 0.023(2) 0.017(2) 0.020(2) -0.0008(16) 0.0049(16) 0.0015(17)
C241 0.021(2) 0.014(2) 0.025(2) -0.0010(16) 0.0077(17) -0.0004(16)
C242 0.022(2) 0.015(2) 0.025(2) -0.0012(16) 0.0062(17) 0.0013(16)
C243 0.020(2) 0.021(2) 0.026(2) -0.0004(17) 0.0052(17) 0.0046(17)
C244 0.021(2) 0.019(2) 0.023(2) -0.0028(16) 0.0091(17) 0.0001(16)
C245 0.026(2) 0.024(2) 0.022(2) -0.0023(17) 0.0047(17) 0.0008(17)
C246 0.022(2) 0.015(2) 0.027(2) -0.0051(16) 0.0085(17) -0.0043(16)
C247 0.022(2) 0.025(2) 0.019(2) 0.0017(16) 0.0054(16) -0.0020(17)
C248 0.043(3) 0.033(3) 0.025(2) 0.0062(19) 0.005(2) -0.003(2)
C249 0.022(2) 0.035(3) 0.025(2) 0.0004(19) 0.0057(17) 0.0004(19)
C250 0.023(2) 0.030(2) 0.028(2) -0.0055(18) 0.0110(18) 0.0002(18)
C251 0.024(2) 0.045(3) 0.033(2) -0.009(2) 0.0126(19) -0.001(2)
C252 0.056(3) 0.034(3) 0.066(4) -0.015(3) 0.042(3) -0.007(2)
C253 0.023(2) 0.025(2) 0.027(2) -0.0056(18) 0.0042(18) 0.0018(18)
C254 0.029(2) 0.037(3) 0.030(2) 0.003(2) 0.0034(19) 0.005(2)
C255 0.023(2) 0.034(3) 0.054(3) -0.017(2) 0.002(2) 0.003(2)
C3 0.0119(19) 0.024(2) 0.027(2) -0.0014(17) 0.0066(16) 0.0000(16)
N3 0.0176(17) 0.0224(18) 0.0203(17) 0.0002(14) 0.0064(13) 0.0024(14)
C31 0.018(2) 0.027(2) 0.021(2) 0.0004(17) 0.0077(16) 0.0007(17)
C32 0.021(2) 0.024(2) 0.026(2) -0.0003(17) 0.0117(17) 0.0043(17)
C33 0.023(2) 0.024(2) 0.019(2) -0.0040(17) 0.0057(17) -0.0017(17)
C34 0.021(2) 0.021(2) 0.0168(19) 0.0008(16) 0.0044(16) -0.0013(16)
C341 0.020(2) 0.021(2) 0.0138(18) -0.0041(16) 0.0028(15) -0.0001(16)
C342 0.022(2) 0.024(2) 0.0128(18) -0.0028(16) 0.0041(15) -0.0025(17)
C343 0.017(2) 0.031(2) 0.017(2) -0.0017(17) 0.0048(16) -0.0014(17)
C344 0.021(2) 0.030(2) 0.0122(19) -0.0026(17) 0.0028(16) 0.0032(17)
C345 0.024(2) 0.028(2) 0.019(2) 0.0027(17) 0.0052(17) -0.0004(18)
C346 0.021(2) 0.024(2) 0.0122(18) 0.0001(16) 0.0046(15) -0.0003(17)
C347 0.014(2) 0.024(2) 0.026(2) 0.0001(17) 0.0032(16) -0.0008(16)
C348 0.022(2) 0.029(2) 0.034(2) 0.0069(19) 0.0036(18) -0.0037(18)
C349 0.031(3) 0.024(2) 0.041(3) -0.0019(19) 0.012(2) -0.0019(19)
C350 0.020(2) 0.034(3) 0.032(2) 0.0033(19) 0.0055(18) 0.0050(19)
C351 0.020(2) 0.039(3) 0.037(3) 0.005(2) 0.0061(19) 0.0050(19)
C352 0.035(3) 0.052(3) 0.028(2) -0.003(2) 0.002(2) 0.014(2)
C353 0.018(2) 0.029(2) 0.024(2) 0.0056(18) 0.0035(17) -0.0016(17)
C354 0.025(2) 0.039(3) 0.029(2) 0.005(2) 0.0090(19) -0.004(2)
C355 0.028(2) 0.031(2) 0.034(2) -0.0030(19) 0.0126(19) -0.0029(19)
C1S 0.109(6) 0.071(5) 0.043(4) 0.012(3) -0.001(4) -0.025(4)
C2S 0.138(6) 0.042(3) 0.029(3) 0.002(2) 0.008(3) -0.029(4)
C3S 0.108(5) 0.040(3) 0.034(3) -0.002(2) 0.008(3) 0.001(3)
C4S 0.134(7) 0.047(4) 0.061(4) -0.002(3) 0.024(4) 0.029(4)
C5S 0.096(5) 0.055(4) 0.070(4) 0.005(3) 0.025(4) 0.029(4)

loop_
_atom_type_symbol
_atom_type_description
_atom_type_scat_dispersion_real
_atom_type_scat_dispersion_imag
_atom_type_scat_source
C C 0.0033 0.0016 'International Tables Vol C Tables 4.2.6.8 and 6.1.1.4'
H H 0.0000 0.0000 'International Tables Vol C Tables 4.2.6.8 and 6.1.1.4'
N N 0.0061 0.0033 'International Tables Vol C Tables 4.2.6.8 and 6.1.1.4'
Cl Cl 0.1484 0.1585 'International Tables Vol C Tables 4.2.6.8 and 6.1.1.4'
Mo Mo -1.6832 0.6857 'International Tables Vol C Tables 4.2.6.8 and 6.1.1.4'

loop_
_geom_angle_atom_site_label_1
_geom_angle_atom_site_label_2
_geom_angle_atom_site_label_3
_geom_angle
N1 Mo1 N2 114.59(13)
N1 Mo1 N3 115.48(13)
N2 Mo1 N3 115.27(12)
N1 Mo1 N4 77.26(12)
N2 Mo1 N4 76.93(12)
N3 Mo1 N4 76.89(12)
N1 Mo1 Cl1 102.87(9)
N2 Mo1 Cl1 102.86(9)
N3 Mo1 Cl1 103.19(9)
N4 Mo1 Cl1 179.79(9)
C3 N4 C2 112.3(3)
C3 N4 C1 112.3(3)
C2 N4 C1 112.2(3)
C3 N4 Mo1 106.9(2)
C2 N4 Mo1 106.5(2)
C1 N4 Mo1 106.1(2)
C11 C1 N4 107.6(3)
C14 N1 C11 106.6(3)
C14 N1 Mo1 136.7(2)
C11 N1 Mo1 116.6(2)
C12 C11 N1 109.5(3)
C12 C11 C1 134.6(4)
N1 C11 C1 116.0(3)
C11 C12 C13 107.0(3)
C14 C13 C12 108.3(3)
C13 C14 N1 108.5(3)
C13 C14 C141 127.7(4)
N1 C14 C141 122.4(3)
C142 C141 C146 119.7(3)
C142 C141 C14 123.0(3)
C146 C141 C14 117.3(3)
C145 C146 C141 118.2(3)
C145 C146 C153 120.4(3)
C141 C146 C153 121.3(3)
C143 C142 C141 119.4(4)
C143 C142 C147 120.9(3)
C141 C142 C147 119.6(3)
C146 C145 C144 123.8(4)
C142 C143 C144 121.6(4)
C145 C144 C143 117.2(3)
C145 C144 C150 119.7(3)
C143 C144 C150 123.0(3)
C149 C147 C148 109.8(3)
C149 C147 C142 113.3(3)
C148 C147 C142 111.0(3)
C144 C150 C152 111.7(3)
C144 C150 C151 114.1(3)
C152 C150 C151 110.4(3)
C146 C153 C154 110.5(3)
C146 C153 C155 112.1(3)
C154 C153 C155 111.1(3)
C21 C2 N4 107.6(3)
C21 N2 C24 106.6(3)
C21 N2 Mo1 116.6(2)
C24 N2 Mo1 136.8(2)
C22 C21 N2 109.7(3)
C22 C21 C2 134.4(4)
N2 C21 C2 115.9(3)
C21 C22 C23 107.1(3)
C24 C23 C22 109.0(4)
C23 C24 N2 107.5(3)
C23 C24 C241 127.5(4)
N2 C24 C241 123.5(3)
C242 C241 C246 120.7(3)
C242 C241 C24 121.7(3)
C246 C241 C24 117.4(3)
C243 C242 C241 118.6(4)
C243 C242 C247 121.4(3)
C241 C242 C247 120.1(3)
C242 C243 C244 122.3(4)
C245 C244 C243 117.2(3)
C245 C244 C250 120.9(4)
C243 C244 C250 121.8(3)
C244 C245 C246 123.2(4)
C245 C246 C241 118.1(4)
C245 C246 C253 119.4(4)
C241 C246 C253 122.5(3)
C248 C247 C249 109.8(3)
C248 C247 C242 110.3(3)
C249 C247 C242 112.8(3)
C252 C250 C251 111.1(4)
C252 C250 C244 110.4(3)
C251 C250 C244 113.8(3)
C246 C253 C254 111.7(3)
C246 C253 C255 110.8(3)
C254 C253 C255 111.2(4)
N4 C3 C31 107.4(3)
C31 N3 C34 106.8(3)
C31 N3 Mo1 116.4(2)
C34 N3 Mo1 136.8(2)
C32 C31 N3 109.4(3)
C32 C31 C3 134.3(4)
N3 C31 C3 116.2(3)
C31 C32 C33 107.0(3)
C34 C33 C32 109.1(3)
C33 C34 N3 107.7(3)
C33 C34 C341 128.7(3)
N3 C34 C341 122.0(3)
C342 C341 C346 120.2(3)
C342 C341 C34 122.3(3)
C346 C341 C34 117.5(3)
C343 C342 C341 119.2(4)
C343 C342 C347 120.8(3)
C341 C342 C347 120.0(3)
C342 C343 C344 121.6(4)
C345 C344 C343 117.4(4)
C345 C344 C350 120.3(4)
C343 C344 C350 122.3(4)
C344 C345 C346 123.5(4)
C345 C346 C341 118.1(3)
C345 C346 C353 119.8(3)
C341 C346 C353 121.9(3)
C348 C347 C342 113.4(3)
C348 C347 C349 109.9(3)
C342 C347 C349 110.3(3)
C352 C350 C344 111.6(3)
C352 C350 C351 111.1(4)
C344 C350 C351 114.1(3)
C346 C353 C355 112.4(3)
C346 C353 C354 109.3(3)
C355 C353 C354 111.9(3)
C3S C2S C1S 111.3
C4S C3S C2S 114.8
C3S C4S C5S 114.7

loop_
_geom_bond_atom_site_label_1
_geom_bond_atom_site_label_2
_geom_bond_distance
Mo1 N1 2.004(3)
Mo1 N2 2.009(3)
Mo1 N3 2.009(3)
Mo1 N4 2.213(3)
Mo1 Cl1 2.3095(13)
N4 C3 1.480(5)
N4 C2 1.488(5)
N4 C1 1.494(5)
C1 C11 1.487(5)
N1 C14 1.404(5)
N1 C11 1.409(5)
C11 C12 1.359(5)
C12 C13 1.428(6)
C13 C14 1.364(5)
C14 C141 1.487(5)
C141 C142 1.407(5)
C141 C146 1.423(5)
C146 C145 1.379(5)
C146 C153 1.520(5)
C142 C143 1.397(5)
C142 C147 1.534(5)
C145 C144 1.389(5)
C143 C144 1.403(5)
C144 C150 1.508(5)
C147 C149 1.523(5)
C147 C148 1.533(5)
C150 C152 1.529(5)
C150 C151 1.530(5)
C153 C154 1.529(5)
C153 C155 1.543(5)
C2 C21 1.487(5)
N2 C21 1.410(5)
N2 C24 1.423(5)
C21 C22 1.354(5)
C22 C23 1.428(5)
C23 C24 1.367(5)
C24 C241 1.486(5)
C241 C242 1.407(5)
C241 C246 1.411(5)
C242 C243 1.388(5)
C242 C247 1.531(5)
C243 C244 1.410(5)
C244 C245 1.383(5)
C244 C250 1.519(5)
C245 C246 1.392(5)
C246 C253 1.521(5)
C247 C248 1.524(5)
C247 C249 1.529(5)
C250 C252 1.509(6)
C250 C251 1.509(6)
C253 C254 1.538(6)
C253 C255 1.540(6)
C3 C31 1.490(5)
N3 C31 1.409(5)
N3 C34 1.420(5)
C31 C32 1.363(5)
C32 C33 1.426(5)
C33 C34 1.365(5)
C34 C341 1.490(5)
C341 C342 1.400(5)
C341 C346 1.412(5)
C342 C343 1.395(5)
C342 C347 1.534(5)
C343 C344 1.405(6)
C344 C345 1.378(5)
C344 C350 1.519(5)
C345 C346 1.389(5)
C346 C353 1.514(5)
C347 C348 1.524(5)
C347 C349 1.538(5)
C350 C352 1.513(6)
C350 C351 1.524(6)
C353 C355 1.525(5)
C353 C354 1.540(5)
C1S C2S 1.5278
C2S C3S 1.5068
C3S C4S 1.4827
C4S C5S 1.5344
